data_4131690
loop_
_publ_author_name
'Jana, Manish'
'Pal, Nabhendu'
'White, Corey J.'
'Kupper, Claudia'
'Meyer, Franc'
'Lehnert, Nicolai'
'Majumdar, Amit'

_publ_section_title
;
 Functional Mononitrosyl Diiron(II) Complex Mediates the Reduction of NO
 to N<sub>2</sub>O with Relevance for Flavodiiron NO Reductases.
;
_journal_issue 41
_journal_name_full 'Journal of the American Chemical Society'
_journal_page_first 14380
_journal_page_last 14383
_journal_paper_doi 10.1021/jacs.7b08855
_journal_volume 139
_journal_year 2017
_chemical_formula_moiety 'C52 H70 Fe2 N14 O5, 3(B F4)'
_chemical_formula_sum 'C52 H70 B3 F12 Fe2 N14 O5'
_chemical_formula_weight 1343.35
_space_group_crystal_system triclinic
_space_group_IT_number 2
_space_group_name_Hall '-P 1'
_space_group_name_H-M_alt 'P -1'
_atom_sites_solution_hydrogens geom
_audit_creation_date 2016-09-08
_audit_creation_method
;
Olex2 1.2
(compiled 2014.12.26 svn.r3119 for OlexSys, GUI svn.r4975)
;
_cell_angle_alpha 84.348(11)
_cell_angle_beta 86.138(11)
_cell_angle_gamma 70.556(10)
_cell_formula_units_Z 2
_cell_length_a 11.784(11)
_cell_length_b 16.530(15)
_cell_length_c 17.793(16)
_cell_measurement_reflns_used 8760
_cell_measurement_temperature 150(2)
_cell_measurement_theta_max 18.99
_cell_measurement_theta_min 2.10
_cell_volume 3250(5)
_computing_cell_refinement 'SAINT v8.34A (Bruker, 2013)'
_computing_data_collection 'APEX2 v2014.7-1 (Bruker-Axs,2014)'
_computing_data_reduction 'SAINT v8.34A (Bruker, 2013)'
_computing_molecular_graphics 'Olex2 (Dolomanov et al., 2009)'
_computing_publication_material 'Olex2 (Dolomanov et al., 2009)'
_computing_structure_refinement 'SHELXL-97 (Sheldrick, 2008)'
_computing_structure_solution 'SHELXS-97 (Sheldrick, 2008)'
_diffrn_ambient_temperature 150(2)
_diffrn_measured_fraction_theta_full 0.996
_diffrn_measured_fraction_theta_max 0.991
_diffrn_measurement_device_type 'Bruker APEX-II CCD'
_diffrn_measurement_method 'phi and omega scan'
_diffrn_radiation_monochromator graphite
_diffrn_radiation_probe x-ray
_diffrn_radiation_type MoK\a
_diffrn_radiation_wavelength 0.71073
_diffrn_reflns_av_R_equivalents 0.0881
_diffrn_reflns_av_unetI/netI 0.0624
_diffrn_reflns_Laue_measured_fraction_full 0.996
_diffrn_reflns_Laue_measured_fraction_max 0.991
_diffrn_reflns_limit_h_max 14
_diffrn_reflns_limit_h_min -14
_diffrn_reflns_limit_k_max 19
_diffrn_reflns_limit_k_min -19
_diffrn_reflns_limit_l_max 21
_diffrn_reflns_limit_l_min -21
_diffrn_reflns_number 77514
_diffrn_reflns_point_group_measured_fraction_full 0.996
_diffrn_reflns_point_group_measured_fraction_max 0.991
_diffrn_reflns_theta_full 25.242
_diffrn_reflns_theta_max 25.338
_diffrn_reflns_theta_min 1.311
_diffrn_source_type 'fine-focus sealed tube'
_diffrn_standards_number 0
_exptl_absorpt_coefficient_mu 0.535
_exptl_absorpt_correction_T_max 0.7453
_exptl_absorpt_correction_T_min 0.6520
_exptl_absorpt_correction_type multi-scan
_exptl_absorpt_process_details
;
SADABS-2014/3 (Bruker,2014/3) was used for absorption correction.
wR2(int) was 0.0701 before and 0.0609 after correction.
The Ratio of minimum to maximum transmission is 0.8748.
The \l/2 correction factor is 0.00150.
;
_exptl_crystal_colour brown
_exptl_crystal_density_diffrn 1.373
_exptl_crystal_density_method 'not measured'
_exptl_crystal_description block
_exptl_crystal_F_000 1390
_exptl_crystal_size_max 0.2
_exptl_crystal_size_mid 0.16
_exptl_crystal_size_min 0.1
_refine_diff_density_max 0.945
_refine_diff_density_min -0.804
_refine_diff_density_rms 0.134
_refine_ls_extinction_method none
_refine_ls_goodness_of_fit_ref 1.053
_refine_ls_hydrogen_treatment constr
_refine_ls_matrix_type full
_refine_ls_number_parameters 760
_refine_ls_number_reflns 11787
_refine_ls_number_restraints 101
_refine_ls_restrained_S_all 1.070
_refine_ls_R_factor_all 0.1330
_refine_ls_R_factor_gt 0.0843
_refine_ls_shift/su_max 0.001
_refine_ls_shift/su_mean 0.000
_refine_ls_structure_factor_coef Fsqd
_refine_ls_weighting_details 'w=1/[\s^2^(Fo^2^)+(0.1751P)^2^] where P=(Fo^2^+2Fc^2^)/3'
_refine_ls_weighting_scheme calc
_refine_ls_wR_factor_gt 0.2420
_refine_ls_wR_factor_ref 0.2722
_reflns_Friedel_coverage 0.000
_reflns_number_gt 7111
_reflns_number_total 11787
_reflns_threshold_expression 'I > 2\s(I)'
_cod_data_source_file ja7b08855_si_006.cif
_cod_data_source_block Mononitrosyl4
_cod_database_code 4131690
_shelxl_version_number 2014-3
_shelx_space_group_comment
;
The symmetry employed for this shelxl refinement is uniquely defined
by the following loop, which should always be used as a source of
symmetry information in preference to the above space-group names.
They are only intended as comments.
;
_shelx_estimated_absorpt_t_max 0.948
_shelx_estimated_absorpt_t_min 0.901
_olex2_refinement_description
;
1. Fixed Uiso
 At 1.2 times of:
  All C(H) groups, All C(H,H) groups, All C(H,H,H,H) groups
 At 1.5 times of:
  All C(H,H,H) groups
2. Restrained distances
 N11-C46B \\sim N11-C46A
 with sigma of 0.02
 C22-C21 \\sim C12A-C11 \\sim C12B-C11
 with sigma of 0.02
 C31-C30 \\sim C30-C29B \\sim C30-C29A \\sim C29B-C28 \\sim C29A-C28
 with sigma of 0.02
 O5-C50 \\sim O4-C47A \\sim O4-C47B
 with sigma of 0.02
 N13A-C47A \\sim N13B-C47B
 with sigma of 0.02
 N13A-C48A \\sim N13A-C49A \\sim N13B-C49B \\sim N13B-C48B
 with sigma of 0.02
 F1A-B1 \\sim F4B-B1 \\sim F4A-B1 \\sim F3B-B1 \\sim F2B-B1 \\sim F3A-B1 \\sim
F2A-B1 \\sim F1B-B1
 with sigma of 0.02
 F8A-B2 \\sim F8B-B2 \\sim F7B-B2 \\sim F5A-B2 \\sim F5B-B2 \\sim F6B-B2
 with sigma of 0.02
 F10B-B3 \\sim F12B-B3 \\sim F11B-B3 \\sim F11A-B3 \\sim F12A-B3 \\sim F9B-B3
\\sim F9A-B3 \\sim F10A-B3
 with sigma of 0.02
 N14-C51B \\sim N14-C51A \\sim N14-C52A \\sim N14-C52B
 with sigma of 0.02
3. Uiso/Uaniso restraints and constraints
Uanis(C26) = Uanis(C27) = Uanis(C28) = Uanis(C29B) = Uanis(C29A) = Uanis(C30) =
Uanis(C31)
Uanis(C12A) = Uanis(C12B)
Uanis(C45) = Uanis(C46A) = Uanis(C46B)
Uanis(O4) = Uanis(C47B) = Uanis(C47A)
Uanis(N13B) = Uanis(C49B) = Uanis(C48B)
Uanis(N13A) = Uanis(C49A) = Uanis(C48A)
Uanis(F4A) = Uanis(F3B) = Uanis(F3A) = Uanis(F1B) = Uanis(F4B) = Uanis(F1A) =
Uanis(F2B)
Uanis(F7B) = Uanis(F7A) = Uanis(F5B) = Uanis(F5A)
Uanis(F8A) = Uanis(F8B) = Uanis(F6A) = Uanis(F6B)
Uanis(B1) = Uanis(B3) = Uanis(F9A) = Uanis(F9B) = Uanis(F10A) = Uanis(F10B) =
Uanis(F11A) = Uanis(F11B) = Uanis(F12A) = Uanis(F12B)
Uanis(C50) = Uanis(C51A) = Uanis(C51B) = Uanis(C52B) = Uanis(C52A)
4. Others
 Sof(H11C)=Sof(H11D)=Sof(C12B)=Sof(H12D)=Sof(H12E)=Sof(H12F)=Sof(H28A)=
 Sof(C29B)=Sof(H29B)=Sof(H30A)=Sof(C46B)=Sof(H46D)=Sof(H46E)=Sof(H46F)=
 Sof(C47B)=Sof(H47B)=Sof(C48B)=Sof(H48D)=Sof(H48E)=Sof(H48F)=Sof(C49B)=
 Sof(H49D)=Sof(H49E)=Sof(H49F)=Sof(C51B)=Sof(H51D)=Sof(H51E)=Sof(H51F)=
 Sof(C52B)=Sof(H52D)=Sof(H52E)=Sof(H52F)=Sof(N13B)=1-FVAR(1)
 Sof(H11A)=Sof(H11B)=Sof(C12A)=Sof(H12A)=Sof(H12B)=Sof(H12C)=Sof(H28)=
 Sof(C29A)=Sof(H29A)=Sof(H30)=Sof(C46A)=Sof(H46A)=Sof(H46B)=Sof(H46C)=Sof(C47A)=
 Sof(H47A)=Sof(C48A)=Sof(H48A)=Sof(H48B)=Sof(H48C)=Sof(C49A)=Sof(H49A)=
 Sof(H49B)=Sof(H49C)=Sof(C51A)=Sof(H51A)=Sof(H51B)=Sof(H51C)=Sof(C52A)=
 Sof(H52A)=Sof(H52B)=Sof(H52C)=Sof(N13A)=FVAR(1)
 Sof(F1B)=Sof(F2B)=Sof(F3B)=Sof(F4B)=Sof(F9B)=Sof(F10B)=Sof(F11B)=Sof(F12B)=
 Sof(F5B)=Sof(F6B)=Sof(F7B)=Sof(F8B)=1-FVAR(2)
 Sof(F1A)=Sof(F2A)=Sof(F3A)=Sof(F4A)=Sof(F9A)=Sof(F10A)=Sof(F11A)=Sof(F12A)=
 Sof(F5A)=Sof(F6A)=Sof(F7A)=Sof(F8A)=FVAR(2)
5.a Ternary CH refined with riding coordinates:
 C1(H1)
5.b Secondary CH2 refined with riding coordinates:
 C2(H2A,H2B), C3(H3A,H3B), C11(H11A,H11B), C11(H11C,H11D), C13(H13A,H13B),
 C21(H21A,H21B), C23(H23A,H23B), C24(H24A,H24B), C32(H32A,H32B), C34(H34A,H34B),
  C42(H42A,H42B)
5.c Aromatic/amide H refined with riding coordinates:
 C6(H6), C7(H7), C8(H8), C9(H9), C16(H16), C17(H17), C18(H18), C19(H19),
 C27(H27), C28(H28), C28(H28A), C29A(H29A), C29B(H29B), C30(H30), C30(H30A),
 C37(H37), C38(H38), C39(H39), C40(H40), C44(H44), C47A(H47A), C47B(H47B),
 C50(H50)
5.d Idealised Me refined as rotating group:
 C12A(H12A,H12B,H12C), C12B(H12D,H12E,H12F), C22(H22A,H22B,H22C), C33(H33A,
 H33B,H33C), C43(H43A,H43B,H43C), C45(H45A,H45B,H45C), C46A(H46A,H46B,H46C),
 C46B(H46D,H46E,H46F), C48A(H48A,H48B,H48C), C48B(H48D,H48E,H48F), C49A(H49A,
 H49B,H49C), C49B(H49D,H49E,H49F), C51A(H51A,H51B,H51C), C51B(H51D,H51E,H51F),
 C52A(H52A,H52B,H52C), C52B(H52D,H52E,H52F)
;
_olex2_submission_special_instructions 'No special instructions were received'

loop_
_space_group_symop_operation_xyz
'x, y, z'
'-x, -y, -z'

loop_
_atom_site_label
_atom_site_type_symbol
_atom_site_fract_x
_atom_site_fract_y
_atom_site_fract_z
_atom_site_U_iso_or_equiv
_atom_site_adp_type
_atom_site_occupancy
_atom_site_site_symmetry_order
_atom_site_calc_flag
_atom_site_refinement_flags_posn
_atom_site_refinement_flags_occupancy
_atom_site_disorder_assembly
_atom_site_disorder_group
C1 C 0.5152(5) 0.7872(3) 0.7031(3) 0.0504(12) Uani 1 1 d . . . .
H1 H 0.5215 0.8082 0.7530 0.061 Uiso 1 1 calc R . . .
C2 C 0.6311(5) 0.7143(3) 0.6853(3) 0.0506(12) Uani 1 1 d . . . .
H2A H 0.6330 0.7018 0.6319 0.061 Uiso 1 1 calc R . . .
H2B H 0.7016 0.7322 0.6927 0.061 Uiso 1 1 calc R . . .
C3 C 0.7181(5) 0.5573(4) 0.7043(3) 0.0546(13) Uani 1 1 d . . . .
H3A H 0.7993 0.5420 0.7247 0.066 Uiso 1 1 calc R . . .
H3B H 0.7254 0.5660 0.6485 0.066 Uiso 1 1 calc R . . .
C4 C 0.6669(5) 0.4867(3) 0.7260(3) 0.0488(12) Uani 1 1 d . . . .
C5 C 0.5336(5) 0.4239(3) 0.7512(3) 0.0517(13) Uani 1 1 d . . . .
C6 C 0.4271(5) 0.4052(4) 0.7659(3) 0.0609(15) Uani 1 1 d . . . .
H6 H 0.3509 0.4491 0.7681 0.073 Uiso 1 1 calc R . . .
C7 C 0.4386(6) 0.3206(4) 0.7770(4) 0.0701(17) Uani 1 1 d . . . .
H7 H 0.3679 0.3050 0.7857 0.084 Uiso 1 1 calc R . . .
C8 C 0.5482(7) 0.2565(5) 0.7763(4) 0.083(2) Uani 1 1 d . . . .
H8 H 0.5512 0.1983 0.7857 0.100 Uiso 1 1 calc R . . .
C9 C 0.6543(6) 0.2743(4) 0.7624(3) 0.0663(16) Uani 1 1 d . . . .
H9 H 0.7306 0.2303 0.7616 0.080 Uiso 1 1 calc R . . .
C10 C 0.6421(5) 0.3612(3) 0.7497(3) 0.0527(13) Uani 1 1 d . . . .
C11 C 0.8589(5) 0.3610(4) 0.7337(4) 0.0677(16) Uani 1 1 d D . . .
H11A H 0.8812 0.3300 0.7839 0.081 Uiso 0.584(13) 1 calc R P A 1
H11B H 0.8983 0.4056 0.7257 0.081 Uiso 0.584(13) 1 calc R P A 1
H11C H 0.8763 0.3136 0.7744 0.081 Uiso 0.416(13) 1 calc R P A 2
H11D H 0.8946 0.4034 0.7480 0.081 Uiso 0.416(13) 1 calc R P A 2
C12A C 0.904(2) 0.3002(16) 0.6755(13) 0.086(5) Uani 0.584(13) 1 d D P A 1
H12A H 0.8614 0.2577 0.6814 0.129 Uiso 0.584(13) 1 calc GR P A 1
H12B H 0.9901 0.2707 0.6806 0.129 Uiso 0.584(13) 1 calc GR P A 1
H12C H 0.8889 0.3314 0.6254 0.129 Uiso 0.584(13) 1 calc GR P A 1
C12B C 0.923(3) 0.325(2) 0.6646(18) 0.086(5) Uani 0.416(13) 1 d D P A 2
H12D H 0.9041 0.3704 0.6227 0.129 Uiso 0.416(13) 1 calc GR P A 2
H12E H 0.8965 0.2778 0.6528 0.129 Uiso 0.416(13) 1 calc GR P A 2
H12F H 1.0094 0.3043 0.6721 0.129 Uiso 0.416(13) 1 calc GR P A 2
C13 C 0.6674(5) 0.6420(4) 0.8125(3) 0.0559(14) Uani 1 1 d . . . .
H13A H 0.6782 0.6982 0.8165 0.067 Uiso 1 1 calc R . . .
H13B H 0.7441 0.5961 0.8251 0.067 Uiso 1 1 calc R . . .
C14 C 0.5709(5) 0.6326(3) 0.8671(3) 0.0493(12) Uani 1 1 d . . . .
C15 C 0.4015(5) 0.6229(3) 0.9135(3) 0.0516(13) Uani 1 1 d . . . .
C16 C 0.2893(5) 0.6141(4) 0.9254(3) 0.0606(14) Uani 1 1 d . . . .
H16 H 0.2410 0.6147 0.8846 0.073 Uiso 1 1 calc R . . .
C17 C 0.2502(6) 0.6042(4) 1.0005(3) 0.0732(18) Uani 1 1 d . . . .
H17 H 0.1729 0.5988 1.0110 0.088 Uiso 1 1 calc R . . .
C18 C 0.3192(7) 0.6021(5) 1.0585(3) 0.085(2) Uani 1 1 d . . . .
H18 H 0.2882 0.5961 1.1087 0.102 Uiso 1 1 calc R . . .
C19 C 0.4345(7) 0.6085(5) 1.0477(3) 0.081(2) Uani 1 1 d . . . .
H19 H 0.4831 0.6062 1.0888 0.097 Uiso 1 1 calc R . . .
C20 C 0.4735(6) 0.6185(4) 0.9732(3) 0.0630(15) Uani 1 1 d . . . .
C21 C 0.6894(6) 0.6154(4) 0.9842(4) 0.0743(18) Uani 1 1 d D . . .
H21A H 0.6961 0.5725 1.0281 0.089 Uiso 1 1 calc R . . .
H21B H 0.7623 0.5945 0.9510 0.089 Uiso 1 1 calc R . . .
C22 C 0.6827(8) 0.6989(5) 1.0109(5) 0.107(3) Uani 1 1 d D . . .
H22A H 0.6512 0.7449 0.9711 0.161 Uiso 1 1 calc GR . . .
H22B H 0.7633 0.6971 1.0233 0.161 Uiso 1 1 calc GR . . .
H22C H 0.6291 0.7100 1.0560 0.161 Uiso 1 1 calc GR . . .
C23 C 0.4992(5) 0.8596(3) 0.6425(3) 0.0562(13) Uani 1 1 d . . . .
H23A H 0.5645 0.8845 0.6445 0.067 Uiso 1 1 calc R . . .
H23B H 0.5047 0.8372 0.5924 0.067 Uiso 1 1 calc R . . .
C24 C 0.3340(5) 0.9671(4) 0.5788(3) 0.0582(14) Uani 1 1 d . . . .
H24A H 0.4014 0.9599 0.5409 0.070 Uiso 1 1 calc R . . .
H24B H 0.2924 1.0295 0.5822 0.070 Uiso 1 1 calc R . . .
C25 C 0.2492(5) 0.9274(4) 0.5546(3) 0.0561(14) Uani 1 1 d . . . .
C26 C 0.1225(6) 0.8601(5) 0.5557(4) 0.0807(9) Uani 1 1 d . . . .
C27 C 0.0497(6) 0.8101(5) 0.5745(4) 0.0807(9) Uani 1 1 d . . . .
H27 H 0.0510 0.7802 0.6230 0.097 Uiso 1 1 calc R . . .
C28 C -0.0259(6) 0.8054(5) 0.5190(4) 0.0807(9) Uani 1 1 d D . . .
H28 H -0.0717 0.7675 0.5277 0.097 Uiso 0.584(13) 1 calc R P A 1
H28A H -0.0831 0.7765 0.5310 0.097 Uiso 0.416(13) 1 calc R P A 2
C29A C -0.0342(13) 0.8553(9) 0.4518(7) 0.0807(9) Uani 0.584(13) 1 d D P A 1
H29A H -0.0969 0.8597 0.4192 0.097 Uiso 0.584(13) 1 calc R P A 1
C29B C -0.0179(18) 0.8422(12) 0.4474(9) 0.0807(9) Uani 0.416(13) 1 d D P A 2
H29B H -0.0567 0.8277 0.4082 0.097 Uiso 0.416(13) 1 calc R P A 2
C30 C 0.0430(6) 0.8982(4) 0.4303(4) 0.0807(9) Uani 1 1 d D . . .
H30 H 0.0449 0.9246 0.3805 0.097 Uiso 0.584(13) 1 calc R P A 1
H30A H 0.0338 0.9330 0.3838 0.097 Uiso 0.416(13) 1 calc R P A 2
C31 C 0.1193(6) 0.9020(5) 0.4843(4) 0.0807(9) Uani 1 1 d D . . .
C32 C 0.2332(8) 0.9973(5) 0.4204(4) 0.091(2) Uani 1 1 d . . . .
H32A H 0.2785 1.0318 0.4389 0.109 Uiso 1 1 calc R . . .
H32B H 0.1579 1.0378 0.3990 0.109 Uiso 1 1 calc R . . .
C33 C 0.3061(9) 0.9454(6) 0.3601(4) 0.115(3) Uani 1 1 d . . . .
H33A H 0.3241 0.9837 0.3189 0.173 Uiso 1 1 calc GR . . .
H33B H 0.2610 0.9121 0.3408 0.173 Uiso 1 1 calc GR . . .
H33C H 0.3816 0.9061 0.3808 0.173 Uiso 1 1 calc GR . . .
C34 C 0.3824(5) 0.9917(4) 0.7029(3) 0.0569(14) Uani 1 1 d . . . .
H34A H 0.4081 1.0375 0.6743 0.068 Uiso 1 1 calc R . . .
H34B H 0.4396 0.9647 0.7436 0.068 Uiso 1 1 calc R . . .
C35 C 0.2585(5) 1.0288(3) 0.7358(3) 0.0491(12) Uani 1 1 d . . . .
C36 C 0.0769(5) 1.0390(3) 0.7736(3) 0.0507(12) Uani 1 1 d . . . .
C37 C -0.0322(5) 1.0265(4) 0.7915(3) 0.0570(14) Uani 1 1 d . . . .
H37 H -0.0503 0.9799 0.7740 0.068 Uiso 1 1 calc R . . .
C38 C -0.1131(6) 1.0841(4) 0.8356(4) 0.0707(17) Uani 1 1 d . . . .
H38 H -0.1895 1.0781 0.8488 0.085 Uiso 1 1 calc R . . .
C39 C -0.0837(6) 1.1529(4) 0.8617(4) 0.0753(18) Uani 1 1 d . . . .
H39 H -0.1410 1.1913 0.8930 0.090 Uiso 1 1 calc R . . .
C40 C 0.0214(6) 1.1661(4) 0.8440(3) 0.0652(15) Uani 1 1 d . . . .
H40 H 0.0387 1.2133 0.8609 0.078 Uiso 1 1 calc R . . .
C41 C 0.1036(5) 1.1076(3) 0.8001(3) 0.0552(13) Uani 1 1 d . . . .
C42 C 0.2870(6) 1.1539(4) 0.7912(3) 0.0649(16) Uani 1 1 d . . . .
H42A H 0.2343 1.2148 0.7868 0.078 Uiso 1 1 calc R . . .
H42B H 0.3555 1.1478 0.7543 0.078 Uiso 1 1 calc R . . .
C43 C 0.3326(7) 1.1315(5) 0.8674(4) 0.086(2) Uani 1 1 d . . . .
H43A H 0.3830 1.0708 0.8723 0.129 Uiso 1 1 calc GR . . .
H43B H 0.2648 1.1411 0.9043 0.129 Uiso 1 1 calc GR . . .
H43C H 0.3806 1.1676 0.8767 0.129 Uiso 1 1 calc GR . . .
C44 C 0.4163(7) 0.6580(5) 0.5623(4) 0.0763(18) Uani 1 1 d . . . .
H44 H 0.3445 0.7011 0.5774 0.092 Uiso 1 1 calc R . . .
C45 C 0.5401(8) 0.5884(6) 0.4588(4) 0.102(2) Uani 1 1 d . . . .
H45A H 0.5851 0.6205 0.4277 0.153 Uiso 1 1 calc GR . . .
H45B H 0.5180 0.5508 0.4274 0.153 Uiso 1 1 calc GR . . .
H45C H 0.5903 0.5534 0.4996 0.153 Uiso 1 1 calc GR . . .
C46A C 0.3655(15) 0.7087(10) 0.4335(8) 0.102(2) Uani 0.584(13) 1 d D P A 1
H46A H 0.3230 0.6811 0.4044 0.153 Uiso 0.584(13) 1 calc GR P A 1
H46B H 0.4197 0.7304 0.3995 0.153 Uiso 0.584(13) 1 calc GR P A 1
H46C H 0.3068 0.7566 0.4581 0.153 Uiso 0.584(13) 1 calc GR P A 1
C46B C 0.3299(18) 0.6853(16) 0.4456(12) 0.102(2) Uani 0.416(13) 1 d D P A 2
H46D H 0.2572 0.6904 0.4777 0.153 Uiso 0.416(13) 1 calc GR P A 2
H46E H 0.3327 0.6491 0.4046 0.153 Uiso 0.416(13) 1 calc GR P A 2
H46F H 0.3284 0.7425 0.4242 0.153 Uiso 0.416(13) 1 calc GR P A 2
C47A C 0.0926(14) 0.8063(9) 0.8237(7) 0.0715(11) Uani 0.584(13) 1 d D P A 1
H47A H 0.1194 0.8397 0.8544 0.086 Uiso 0.584(13) 1 calc R P A 1
C47B C 0.0926(19) 0.7861(13) 0.8178(9) 0.0715(11) Uani 0.416(13) 1 d D P A 2
H47B H 0.1314 0.7967 0.8590 0.086 Uiso 0.416(13) 1 calc R P A 2
C48A C -0.0247(13) 0.7749(12) 0.9325(10) 0.109(4) Uani 0.584(13) 1 d D P A 1
H48A H -0.0227 0.7190 0.9575 0.163 Uiso 0.584(13) 1 calc GR P A 1
H48B H -0.1078 0.8145 0.9329 0.163 Uiso 0.584(13) 1 calc GR P A 1
H48C H 0.0256 0.7984 0.9595 0.163 Uiso 0.584(13) 1 calc GR P A 1
C48B C -0.0493(17) 0.7293(14) 0.7771(12) 0.088(4) Uani 0.416(13) 1 d D P A 2
H48D H 0.0098 0.7050 0.7369 0.131 Uiso 0.416(13) 1 calc GR P A 2
H48E H -0.1128 0.7799 0.7560 0.131 Uiso 0.416(13) 1 calc GR P A 2
H48F H -0.0849 0.6860 0.7989 0.131 Uiso 0.416(13) 1 calc GR P A 2
C49A C -0.0253(14) 0.7114(11) 0.8178(11) 0.109(4) Uani 0.584(13) 1 d D P A 1
H49A H 0.0171 0.7004 0.7686 0.163 Uiso 0.584(13) 1 calc GR P A 1
H49B H -0.1115 0.7404 0.8103 0.163 Uiso 0.584(13) 1 calc GR P A 1
H49C H -0.0134 0.6567 0.8482 0.163 Uiso 0.584(13) 1 calc GR P A 1
C49B C -0.0310(15) 0.7294(14) 0.9075(12) 0.088(4) Uani 0.416(13) 1 d D P A 2
H49D H 0.0189 0.7388 0.9453 0.131 Uiso 0.416(13) 1 calc GR P A 2
H49E H -0.0241 0.6684 0.9109 0.131 Uiso 0.416(13) 1 calc GR P A 2
H49F H -0.1153 0.7643 0.9167 0.131 Uiso 0.416(13) 1 calc GR P A 2
C50 C 0.3609(7) 0.8613(5) 0.8882(4) 0.0875(17) Uani 1 1 d D . . .
H50 H 0.4454 0.8347 0.8812 0.105 Uiso 1 1 calc R . . .
C51A C 0.4097(12) 0.9147(11) 0.9992(7) 0.0875(17) Uani 0.584(13) 1 d D P A 1
H51A H 0.4163 0.8774 1.0462 0.131 Uiso 0.584(13) 1 calc GR P A 1
H51B H 0.3798 0.9751 1.0109 0.131 Uiso 0.584(13) 1 calc GR P A 1
H51C H 0.4890 0.9023 0.9733 0.131 Uiso 0.584(13) 1 calc GR P A 1
C51B C 0.3920(18) 0.8741(15) 1.0194(9) 0.0875(17) Uani 0.416(13) 1 d D P A 2
H51D H 0.3708 0.8275 1.0487 0.131 Uiso 0.416(13) 1 calc GR P A 2
H51E H 0.3716 0.9240 1.0494 0.131 Uiso 0.416(13) 1 calc GR P A 2
H51F H 0.4786 0.8547 1.0066 0.131 Uiso 0.416(13) 1 calc GR P A 2
C52A C 0.2026(11) 0.9590(10) 0.9633(9) 0.0875(17) Uani 0.584(13) 1 d D P A 1
H52A H 0.2043 1.0182 0.9558 0.131 Uiso 0.584(13) 1 calc GR P A 1
H52B H 0.1755 0.9479 1.0154 0.131 Uiso 0.584(13) 1 calc GR P A 1
H52C H 0.1472 0.9513 0.9282 0.131 Uiso 0.584(13) 1 calc GR P A 1
C52B C 0.1914(12) 0.9274(15) 0.9625(12) 0.0875(17) Uani 0.416(13) 1 d D P A 2
H52D H 0.1525 0.9642 0.9187 0.131 Uiso 0.416(13) 1 calc GR P A 2
H52E H 0.1698 0.9598 1.0076 0.131 Uiso 0.416(13) 1 calc GR P A 2
H52F H 0.1643 0.8770 0.9702 0.131 Uiso 0.416(13) 1 calc GR P A 2
N1 N 0.6379(4) 0.6363(3) 0.7349(2) 0.0472(10) Uani 1 1 d . . . .
N2 N 0.5496(4) 0.5043(3) 0.7364(2) 0.0498(10) Uani 1 1 d . . . .
N3 N 0.7282(4) 0.4028(3) 0.7334(2) 0.0506(10) Uani 1 1 d . . . .
N4 N 0.4655(4) 0.6325(3) 0.8463(2) 0.0473(10) Uani 1 1 d . . . .
N5 N 0.5809(4) 0.6237(3) 0.9419(2) 0.0593(12) Uani 1 1 d . . . .
N6 N 0.3813(4) 0.9273(3) 0.6525(2) 0.0487(10) Uani 1 1 d . . . .
N7 N 0.2056(4) 0.8760(3) 0.5982(3) 0.0557(11) Uani 1 1 d . . . .
N8 N 0.2025(5) 0.9442(3) 0.4844(3) 0.0678(14) Uani 1 1 d . . . .
N9 N 0.1776(4) 0.9897(3) 0.7336(2) 0.0496(10) Uani 1 1 d . . . .
N10 N 0.2197(4) 1.0995(3) 0.7732(2) 0.0532(11) Uani 1 1 d . . . .
N11 N 0.4344(5) 0.6468(4) 0.4901(3) 0.0711(14) Uani 1 1 d D . . .
N12 N 0.2989(5) 0.6259(3) 0.7266(3) 0.0604(12) Uani 1 1 d . . . .
N13A N 0.0206(16) 0.7645(13) 0.8556(10) 0.109(4) Uani 0.584(13) 1 d D P A 1
N13B N 0.0085(19) 0.7536(16) 0.8342(10) 0.088(4) Uani 0.416(13) 1 d D P A 2
N14 N 0.3242(5) 0.8985(4) 0.9492(3) 0.0862(17) Uani 1 1 d D . . .
O1 O 0.4141(3) 0.7580(2) 0.70611(18) 0.0464(8) Uani 1 1 d . . . .
O2 O 0.2234(6) 0.6140(5) 0.7063(6) 0.169(4) Uani 1 1 d . . . .
O3 O 0.4836(4) 0.6178(3) 0.6111(2) 0.0641(10) Uani 1 1 d . . . .
O4 O 0.1272(4) 0.8044(3) 0.7555(3) 0.0715(11) Uani 1 1 d D . . .
O5 O 0.2994(4) 0.8567(3) 0.8388(2) 0.0814(13) Uani 1 1 d D . . .
Fe1 Fe 0.44508(6) 0.63378(5) 0.73011(4) 0.0440(2) Uani 1 1 d . . . .
Fe2 Fe 0.25833(7) 0.85675(5) 0.71197(4) 0.0488(2) Uani 1 1 d . . . .
B1 B 0.6770(10) 0.9200(7) 0.8401(7) 0.167(2) Uani 1 1 d D . . .
F1A F 0.7814(11) 0.9199(9) 0.8034(8) 0.165(2) Uani 0.541(4) 1 d D P B 1
F1B F 0.7771(13) 0.9284(11) 0.8558(13) 0.165(2) Uani 0.459(4) 1 d D P B 2
F2A F 0.7033(15) 0.9111(8) 0.9136(6) 0.177(6) Uani 0.541(4) 1 d D P B 1
F2B F 0.6346(15) 0.8626(10) 0.8228(12) 0.165(2) Uani 0.459(4) 1 d D P B 2
F3A F 0.6768(12) 0.8372(8) 0.8548(9) 0.165(2) Uani 0.541(4) 1 d D P B 1
F3B F 0.6970(13) 0.8921(10) 0.7682(8) 0.165(2) Uani 0.459(4) 1 d D P B 2
F4A F 0.5738(10) 0.9785(8) 0.8232(10) 0.165(2) Uani 0.541(4) 1 d D P B 1
F4B F 0.6126(13) 1.0036(8) 0.8186(12) 0.165(2) Uani 0.459(4) 1 d D P B 2
B3 B 0.0419(9) 0.4469(7) 0.8534(8) 0.167(2) Uani 1 1 d D . . .
F9A F 0.0197(10) 0.3782(8) 0.8953(8) 0.167(2) Uani 0.541(4) 1 d D P B 1
F9B F 0.0365(12) 0.4231(10) 0.9305(9) 0.167(2) Uani 0.459(4) 1 d D P B 2
F10A F 0.1190(10) 0.3846(9) 0.8141(10) 0.167(2) Uani 0.541(4) 1 d D P B 1
F10B F 0.0775(12) 0.3709(11) 0.8157(12) 0.167(2) Uani 0.459(4) 1 d D P B 2
F11A F 0.1002(11) 0.4956(9) 0.8814(10) 0.167(2) Uani 0.541(4) 1 d D P B 1
F11B F 0.1453(11) 0.4662(11) 0.8543(11) 0.167(2) Uani 0.459(4) 1 d D P B 2
F12A F -0.0745(9) 0.4846(9) 0.8493(9) 0.167(2) Uani 0.541(4) 1 d D P B 1
F12B F -0.0316(13) 0.5047(10) 0.8042(9) 0.167(2) Uani 0.459(4) 1 d D P B 2
B2 B 0.6522(10) 0.8015(7) 0.4477(6) 0.107(3) Uani 1 1 d D . . .
F5A F 0.6957(13) 0.7390(7) 0.5008(6) 0.160(3) Uani 0.541(4) 1 d D P B 1
F5B F 0.6947(15) 0.8311(9) 0.5072(7) 0.160(3) Uani 0.459(4) 1 d D P B 2
F6A F 0.5998(12) 0.7686(8) 0.3890(6) 0.155(2) Uani 0.541(4) 1 d . P B 1
F6B F 0.5725(14) 0.7642(10) 0.4713(8) 0.155(2) Uani 0.459(4) 1 d D P B 2
F7A F 0.5755(19) 0.8803(11) 0.4698(6) 0.160(3) Uani 0.541(4) 1 d . P B 1
F7B F 0.557(2) 0.8776(13) 0.4396(8) 0.160(3) Uani 0.459(4) 1 d D P B 2
F8A F 0.735(2) 0.8183(15) 0.3992(10) 0.155(2) Uani 0.541(4) 1 d D P B 1
F8B F 0.724(2) 0.8000(17) 0.3881(11) 0.155(2) Uani 0.459(4) 1 d D P B 2

loop_
_atom_site_aniso_label
_atom_site_aniso_U_11
_atom_site_aniso_U_22
_atom_site_aniso_U_33
_atom_site_aniso_U_23
_atom_site_aniso_U_13
_atom_site_aniso_U_12
C1 0.055(3) 0.053(3) 0.052(3) -0.001(2) -0.003(2) -0.029(3)
C2 0.048(3) 0.060(3) 0.049(3) -0.001(2) 0.003(2) -0.025(3)
C3 0.052(3) 0.060(3) 0.054(3) -0.001(3) 0.004(2) -0.023(3)
C4 0.053(3) 0.052(3) 0.039(3) -0.005(2) -0.004(2) -0.014(3)
C5 0.068(4) 0.052(3) 0.042(3) -0.005(2) -0.005(2) -0.028(3)
C6 0.067(4) 0.071(4) 0.053(3) 0.003(3) -0.005(3) -0.036(3)
C7 0.075(4) 0.066(4) 0.080(4) 0.004(3) -0.007(3) -0.040(4)
C8 0.117(6) 0.068(4) 0.083(5) 0.006(4) -0.017(4) -0.056(5)
C9 0.080(4) 0.058(4) 0.064(4) -0.003(3) -0.013(3) -0.026(3)
C10 0.071(4) 0.052(3) 0.040(3) -0.002(2) -0.009(2) -0.025(3)
C11 0.056(3) 0.065(4) 0.081(4) -0.007(3) -0.006(3) -0.018(3)
C12A 0.070(9) 0.093(14) 0.116(9) -0.043(10) 0.036(5) -0.052(7)
C12B 0.070(9) 0.093(14) 0.116(9) -0.043(10) 0.036(5) -0.052(7)
C13 0.059(3) 0.070(4) 0.048(3) -0.006(3) -0.004(2) -0.033(3)
C14 0.055(3) 0.052(3) 0.044(3) -0.005(2) -0.006(2) -0.021(3)
C15 0.062(3) 0.052(3) 0.040(3) -0.004(2) 0.004(2) -0.019(3)
C16 0.058(3) 0.066(4) 0.055(3) 0.001(3) 0.006(3) -0.020(3)
C17 0.076(4) 0.081(5) 0.059(4) -0.002(3) 0.022(3) -0.027(4)
C18 0.112(6) 0.116(6) 0.038(3) -0.012(3) 0.020(4) -0.055(5)
C19 0.102(5) 0.104(5) 0.044(3) -0.006(3) 0.001(3) -0.046(4)
C20 0.075(4) 0.082(4) 0.040(3) -0.010(3) 0.003(3) -0.036(3)
C21 0.089(5) 0.087(5) 0.056(4) -0.004(3) -0.018(3) -0.038(4)
C22 0.139(7) 0.103(6) 0.102(6) -0.015(5) -0.035(5) -0.062(6)
C23 0.065(3) 0.050(3) 0.056(3) 0.001(3) 0.006(3) -0.025(3)
C24 0.072(4) 0.059(3) 0.048(3) 0.003(3) -0.005(3) -0.029(3)
C25 0.058(3) 0.057(3) 0.051(3) -0.008(3) -0.006(3) -0.014(3)
C26 0.0680(18) 0.081(2) 0.093(2) -0.0299(16) -0.0204(16) -0.0138(15)
C27 0.0680(18) 0.081(2) 0.093(2) -0.0299(16) -0.0204(16) -0.0138(15)
C28 0.0680(18) 0.081(2) 0.093(2) -0.0299(16) -0.0204(16) -0.0138(15)
C29A 0.0680(18) 0.081(2) 0.093(2) -0.0299(16) -0.0204(16) -0.0138(15)
C29B 0.0680(18) 0.081(2) 0.093(2) -0.0299(16) -0.0204(16) -0.0138(15)
C30 0.0680(18) 0.081(2) 0.093(2) -0.0299(16) -0.0204(16) -0.0138(15)
C31 0.0680(18) 0.081(2) 0.093(2) -0.0299(16) -0.0204(16) -0.0138(15)
C32 0.118(6) 0.084(5) 0.063(4) 0.002(4) -0.020(4) -0.024(5)
C33 0.124(7) 0.140(8) 0.066(5) 0.007(5) 0.017(5) -0.030(6)
C34 0.064(3) 0.053(3) 0.061(3) -0.005(3) -0.003(3) -0.030(3)
C35 0.053(3) 0.051(3) 0.047(3) 0.005(2) -0.006(2) -0.022(3)
C36 0.057(3) 0.051(3) 0.044(3) 0.000(2) -0.004(2) -0.018(3)
C37 0.058(3) 0.059(3) 0.056(3) 0.001(3) -0.006(3) -0.023(3)
C38 0.062(4) 0.081(4) 0.068(4) 0.001(3) 0.001(3) -0.024(3)
C39 0.078(4) 0.067(4) 0.069(4) -0.006(3) 0.012(3) -0.011(4)
C40 0.080(4) 0.053(3) 0.061(4) -0.009(3) 0.001(3) -0.018(3)
C41 0.064(4) 0.052(3) 0.048(3) -0.001(2) -0.007(3) -0.016(3)
C42 0.083(4) 0.057(4) 0.070(4) -0.016(3) -0.002(3) -0.041(3)
C43 0.098(5) 0.096(5) 0.082(5) -0.019(4) -0.011(4) -0.053(4)
C44 0.094(5) 0.074(4) 0.060(4) -0.012(3) -0.010(4) -0.025(4)
C45 0.125(6) 0.106(5) 0.067(4) -0.001(3) 0.000(4) -0.030(4)
C46A 0.125(6) 0.106(5) 0.067(4) -0.001(3) 0.000(4) -0.030(4)
C46B 0.125(6) 0.106(5) 0.067(4) -0.001(3) 0.000(4) -0.030(4)
C47A 0.062(2) 0.067(3) 0.092(3) -0.001(2) 0.003(2) -0.033(2)
C47B 0.062(2) 0.067(3) 0.092(3) -0.001(2) 0.003(2) -0.033(2)
C48A 0.065(6) 0.114(8) 0.136(10) 0.038(7) 0.014(5) -0.031(5)
C48B 0.058(6) 0.097(8) 0.117(10) 0.032(7) -0.003(6) -0.048(6)
C49A 0.065(6) 0.114(8) 0.136(10) 0.038(7) 0.014(5) -0.031(5)
C49B 0.058(6) 0.097(8) 0.117(10) 0.032(7) -0.003(6) -0.048(6)
C50 0.095(4) 0.104(5) 0.061(3) -0.008(3) -0.009(3) -0.029(3)
C51A 0.095(4) 0.104(5) 0.061(3) -0.008(3) -0.009(3) -0.029(3)
C51B 0.095(4) 0.104(5) 0.061(3) -0.008(3) -0.009(3) -0.029(3)
C52A 0.095(4) 0.104(5) 0.061(3) -0.008(3) -0.009(3) -0.029(3)
C52B 0.095(4) 0.104(5) 0.061(3) -0.008(3) -0.009(3) -0.029(3)
N1 0.050(2) 0.049(2) 0.045(2) -0.0017(19) -0.0013(19) -0.020(2)
N2 0.056(3) 0.056(3) 0.042(2) -0.0054(19) 0.0041(19) -0.026(2)
N3 0.052(3) 0.052(3) 0.048(2) -0.004(2) -0.0093(19) -0.016(2)
N4 0.049(2) 0.055(3) 0.043(2) -0.0033(19) 0.0002(18) -0.024(2)
N5 0.071(3) 0.078(3) 0.038(2) -0.003(2) -0.009(2) -0.035(3)
N6 0.058(3) 0.046(2) 0.050(2) -0.0048(19) -0.001(2) -0.027(2)
N7 0.056(3) 0.061(3) 0.059(3) -0.011(2) -0.005(2) -0.028(2)
N8 0.078(3) 0.068(3) 0.049(3) -0.004(2) -0.014(2) -0.011(3)
N9 0.056(3) 0.053(3) 0.048(2) -0.006(2) -0.001(2) -0.028(2)
N10 0.066(3) 0.046(3) 0.054(3) -0.008(2) -0.002(2) -0.026(2)
N11 0.104(4) 0.075(3) 0.037(3) -0.010(2) -0.008(3) -0.030(3)
N12 0.058(3) 0.073(3) 0.059(3) 0.000(2) -0.004(2) -0.034(3)
N13A 0.065(6) 0.114(8) 0.136(10) 0.038(7) 0.014(5) -0.031(5)
N13B 0.058(6) 0.097(8) 0.117(10) 0.032(7) -0.003(6) -0.048(6)
N14 0.085(4) 0.114(5) 0.058(3) -0.013(3) -0.003(3) -0.029(4)
O1 0.0477(19) 0.049(2) 0.0476(19) -0.0003(15) -0.0037(15) -0.0228(16)
O2 0.103(5) 0.126(6) 0.295(11) -0.026(6) -0.046(6) -0.052(4)
O3 0.082(3) 0.067(3) 0.048(2) -0.0006(19) -0.009(2) -0.030(2)
O4 0.062(2) 0.067(3) 0.092(3) -0.001(2) 0.003(2) -0.033(2)
O5 0.094(3) 0.098(4) 0.057(3) -0.008(2) 0.002(2) -0.038(3)
Fe1 0.0466(4) 0.0513(5) 0.0390(4) -0.0015(3) -0.0014(3) -0.0234(3)
Fe2 0.0493(4) 0.0485(5) 0.0541(5) -0.0049(3) -0.0005(3) -0.0235(4)
B1 0.115(4) 0.165(4) 0.230(6) -0.058(4) -0.044(3) -0.037(3)
F1A 0.129(4) 0.157(4) 0.221(6) 0.000(4) -0.055(4) -0.060(3)
F1B 0.129(4) 0.157(4) 0.221(6) 0.000(4) -0.055(4) -0.060(3)
F2A 0.247(15) 0.152(10) 0.105(8) -0.015(7) -0.084(9) -0.014(10)
F2B 0.129(4) 0.157(4) 0.221(6) 0.000(4) -0.055(4) -0.060(3)
F3A 0.129(4) 0.157(4) 0.221(6) 0.000(4) -0.055(4) -0.060(3)
F3B 0.129(4) 0.157(4) 0.221(6) 0.000(4) -0.055(4) -0.060(3)
F4A 0.129(4) 0.157(4) 0.221(6) 0.000(4) -0.055(4) -0.060(3)
F4B 0.129(4) 0.157(4) 0.221(6) 0.000(4) -0.055(4) -0.060(3)
B3 0.115(4) 0.165(4) 0.230(6) -0.058(4) -0.044(3) -0.037(3)
F9A 0.115(4) 0.165(4) 0.230(6) -0.058(4) -0.044(3) -0.037(3)
F9B 0.115(4) 0.165(4) 0.230(6) -0.058(4) -0.044(3) -0.037(3)
F10A 0.115(4) 0.165(4) 0.230(6) -0.058(4) -0.044(3) -0.037(3)
F10B 0.115(4) 0.165(4) 0.230(6) -0.058(4) -0.044(3) -0.037(3)
F11A 0.115(4) 0.165(4) 0.230(6) -0.058(4) -0.044(3) -0.037(3)
F11B 0.115(4) 0.165(4) 0.230(6) -0.058(4) -0.044(3) -0.037(3)
F12A 0.115(4) 0.165(4) 0.230(6) -0.058(4) -0.044(3) -0.037(3)
F12B 0.115(4) 0.165(4) 0.230(6) -0.058(4) -0.044(3) -0.037(3)
B2 0.150(10) 0.088(7) 0.096(7) -0.009(6) 0.038(7) -0.065(7)
F5A 0.221(7) 0.143(5) 0.094(5) 0.007(5) 0.030(5) -0.041(5)
F5B 0.221(7) 0.143(5) 0.094(5) 0.007(5) 0.030(5) -0.041(5)
F6A 0.208(6) 0.161(7) 0.129(5) -0.029(4) 0.026(5) -0.107(5)
F6B 0.208(6) 0.161(7) 0.129(5) -0.029(4) 0.026(5) -0.107(5)
F7A 0.221(7) 0.143(5) 0.094(5) 0.007(5) 0.030(5) -0.041(5)
F7B 0.221(7) 0.143(5) 0.094(5) 0.007(5) 0.030(5) -0.041(5)
F8A 0.208(6) 0.161(7) 0.129(5) -0.029(4) 0.026(5) -0.107(5)
F8B 0.208(6) 0.161(7) 0.129(5) -0.029(4) 0.026(5) -0.107(5)

loop_
_atom_type_symbol
_atom_type_description
_atom_type_scat_dispersion_real
_atom_type_scat_dispersion_imag
_atom_type_scat_source
C C 0.0033 0.0016 'International Tables Vol C Tables 4.2.6.8 and 6.1.1.4'
H H 0.0000 0.0000 'International Tables Vol C Tables 4.2.6.8 and 6.1.1.4'
B B 0.0013 0.0007 'International Tables Vol C Tables 4.2.6.8 and 6.1.1.4'
F F 0.0171 0.0103 'International Tables Vol C Tables 4.2.6.8 and 6.1.1.4'
Fe Fe 0.3463 0.8444 'International Tables Vol C Tables 4.2.6.8 and 6.1.1.4'
N N 0.0061 0.0033 'International Tables Vol C Tables 4.2.6.8 and 6.1.1.4'
O O 0.0106 0.0060 'International Tables Vol C Tables 4.2.6.8 and 6.1.1.4'

loop_
_geom_angle_atom_site_label_1
_geom_angle_atom_site_label_2
_geom_angle_atom_site_label_3
_geom_angle
C23 C1 C2 108.9(4)
O1 C1 C2 110.6(4)
O1 C1 C23 109.5(4)
N1 C2 C1 110.3(4)
N1 C3 C4 108.6(4)
N2 C4 C3 120.3(5)
N2 C4 N3 113.3(5)
N3 C4 C3 126.4(5)
C6 C5 N2 128.9(5)
C10 C5 C6 121.8(5)
C10 C5 N2 109.4(5)
C7 C6 C5 116.1(6)
C6 C7 C8 122.7(6)
C7 C8 C9 121.7(6)
C8 C9 C10 115.5(6)
C5 C10 C9 122.3(6)
C5 C10 N3 106.4(5)
C9 C10 N3 131.3(6)
N3 C11 C12A 112.7(12)
N3 C11 C12B 118.9(19)
N1 C13 C14 111.1(4)
N4 C14 C13 123.2(4)
N4 C14 N5 112.9(5)
N5 C14 C13 123.9(5)
C16 C15 C20 121.4(5)
C16 C15 N4 130.3(5)
C20 C15 N4 108.2(5)
C15 C16 C17 116.6(6)
C18 C17 C16 121.8(6)
C17 C18 C19 122.5(6)
C20 C19 C18 115.8(6)
C15 C20 C19 121.8(6)
N5 C20 C15 106.6(5)
N5 C20 C19 131.6(6)
C22 C21 N5 111.0(6)
N6 C23 C1 110.7(4)
N6 C24 C25 110.5(4)
N7 C25 C24 124.3(5)
N7 C25 N8 112.3(5)
N8 C25 C24 123.3(5)
C27 C26 C31 120.0(6)
C27 C26 N7 129.8(7)
C31 C26 N7 110.2(7)
C26 C27 C28 117.0(7)
C29A C28 C27 120.3(8)
C29B C28 C27 120.3(10)
C30 C29A C28 122.6(11)
C30 C29B C28 122.7(14)
C29A C30 C31 116.5(9)
C29B C30 C31 116.0(10)
C30 C31 C26 122.5(8)
C30 C31 N8 132.6(8)
N8 C31 C26 104.9(5)
N8 C32 C33 112.7(6)
N6 C34 C35 108.0(4)
N9 C35 C34 121.2(5)
N9 C35 N10 113.6(5)
N10 C35 C34 125.1(5)
C37 C36 C41 121.2(5)
C37 C36 N9 130.2(5)
N9 C36 C41 108.5(5)
C38 C37 C36 117.2(6)
C37 C38 C39 120.4(6)
C40 C39 C38 122.8(6)
C39 C40 C41 116.8(6)
C40 C41 C36 121.5(6)
C40 C41 N10 132.7(5)
N10 C41 C36 105.8(5)
N10 C42 C43 111.7(5)
O3 C44 N11 125.1(7)
O4 C47A N13A 124.0(13)
O4 C47B N13B 126.4(18)
O5 C50 N14 126.6(8)
C2 N1 Fe1 101.0(3)
C3 N1 C2 113.2(4)
C3 N1 Fe1 106.9(3)
C13 N1 C2 113.0(4)
C13 N1 C3 111.2(4)
C13 N1 Fe1 111.0(3)
C4 N2 C5 104.8(4)
C4 N2 Fe1 116.7(4)
C5 N2 Fe1 138.5(4)
C4 N3 C10 106.1(4)
C4 N3 C11 127.9(5)
C10 N3 C11 125.6(5)
C14 N4 C15 105.4(4)
C14 N4 Fe1 116.4(3)
C15 N4 Fe1 137.8(4)
C14 N5 C20 107.0(4)
C14 N5 C21 127.1(5)
C20 N5 C21 125.9(5)
C23 N6 Fe2 105.0(3)
C24 N6 C23 110.2(4)
C24 N6 Fe2 109.8(3)
C34 N6 C23 114.0(4)
C34 N6 C24 111.6(4)
C34 N6 Fe2 105.8(3)
C25 N7 C26 105.4(5)
C25 N7 Fe2 115.1(4)
C26 N7 Fe2 138.7(5)
C25 N8 C31 107.2(5)
C25 N8 C32 127.2(6)
C31 N8 C32 125.6(6)
C35 N9 C36 105.2(4)
C35 N9 Fe2 112.3(4)
C36 N9 Fe2 136.8(3)
C35 N10 C41 106.9(4)
C35 N10 C42 128.1(5)
C41 N10 C42 124.7(5)
C44 N11 C45 123.8(6)
C44 N11 C46A 122.0(9)
C44 N11 C46B 114.8(12)
C45 N11 C46A 112.1(9)
C45 N11 C46B 120.3(11)
O2 N12 Fe1 160.5(7)
C47A N13A C48A 121.6(14)
C47A N13A C49A 124.7(15)
C49A N13A C48A 113.6(12)
C47B N13B C48B 121.4(17)
C47B N13B C49B 127.0(15)
C48B N13B C49B 111.3(15)
C50 N14 C51A 121.4(8)
C50 N14 C51B 123.4(10)
C50 N14 C52A 125.0(8)
C50 N14 C52B 114.3(10)
C51B N14 C52B 113.6(13)
C52A N14 C51A 109.1(9)
C1 O1 Fe1 116.9(3)
C1 O1 Fe2 111.3(3)
Fe1 O1 Fe2 129.55(17)
C44 O3 Fe1 123.7(4)
C47A O4 Fe2 122.3(7)
C47B O4 Fe2 135.1(10)
C50 O5 Fe2 153.0(5)
N2 Fe1 N1 76.38(16)
N2 Fe1 N4 88.29(16)
N2 Fe1 O3 80.70(16)
N4 Fe1 N1 77.55(15)
N4 Fe1 O3 162.30(17)
N12 Fe1 N1 177.0(2)
N12 Fe1 N2 100.7(2)
N12 Fe1 N4 102.51(19)
N12 Fe1 O1 102.03(19)
N12 Fe1 O3 93.17(19)
O1 Fe1 N1 80.88(14)
O1 Fe1 N2 155.06(16)
O1 Fe1 N4 96.75(15)
O1 Fe1 O3 87.83(15)
O3 Fe1 N1 86.36(15)
N6 Fe2 O5 101.34(16)
N7 Fe2 N6 76.86(16)
N7 Fe2 N9 94.48(17)
N7 Fe2 O5 171.57(18)
N9 Fe2 N6 73.65(16)
N9 Fe2 O5 77.15(17)
O1 Fe2 N6 79.89(16)
O1 Fe2 N7 101.37(16)
O1 Fe2 N9 145.05(15)
O1 Fe2 O4 106.69(17)
O1 Fe2 O5 86.30(16)
O4 Fe2 N6 171.57(16)
O4 Fe2 N7 96.42(18)
O4 Fe2 N9 102.17(17)
O4 Fe2 O5 84.57(18)
F1A B1 F3A 109.6(12)
F1B B1 F3B 104.4(15)
F1B B1 F4B 100.3(12)
F2A B1 F1A 103.6(12)
F2A B1 F3A 82.9(11)
F2B B1 F1B 140.4(14)
F2B B1 F3B 59.9(11)
F2B B1 F4B 116.6(12)
F4A B1 F1A 122.0(13)
F4A B1 F2A 114.7(13)
F4A B1 F3A 116.6(11)
F4B B1 F3B 96.0(13)
B1 F2B F3B 63.8(9)
F2B F3B B1 56.3(8)
F9B B3 F10B 107.4(13)
F10A B3 F9A 83.3(12)
F10A B3 F11A 110.8(11)
F11A B3 F9A 122.8(13)
F11B B3 F9B 95.8(13)
F11B B3 F10B 103.4(12)
F12A B3 F9A 88.5(11)
F12A B3 F10A 131.0(12)
F12A B3 F11A 114.0(11)
F12B B3 F9B 135.7(13)
F12B B3 F10B 102.8(14)
F12B B3 F11B 108.0(14)
F5A B2 F6A 109.2(10)
F5A B2 F7A 118.2(10)
F5A B2 F8A 114.8(16)
F6B B2 F5B 111.9(11)
F6B B2 F7B 87.2(13)
F7A B2 F6A 112.0(13)
F7B B2 F5B 90.9(13)
F8A B2 F6A 93.0(11)
F8A B2 F7A 106.8(13)
F8B B2 F5B 109.3(13)
F8B B2 F6B 136.1(12)
F8B B2 F7B 106.7(18)

loop_
_geom_bond_atom_site_label_1
_geom_bond_atom_site_label_2
_geom_bond_distance
C1 C2 1.530(7)
C1 C23 1.501(7)
C1 O1 1.422(6)
C2 N1 1.470(6)
C3 C4 1.490(7)
C3 N1 1.465(7)
C4 N2 1.318(7)
C4 N3 1.332(7)
C5 C6 1.392(8)
C5 C10 1.352(8)
C5 N2 1.402(7)
C6 C7 1.355(8)
C7 C8 1.371(10)
C8 C9 1.379(9)
C9 C10 1.392(8)
C10 N3 1.404(7)
C11 C12A 1.463(12)
C11 C12B 1.465(15)
C11 N3 1.463(7)
C13 C14 1.482(7)
C13 N1 1.465(6)
C14 N4 1.320(6)
C14 N5 1.334(6)
C15 C16 1.378(8)
C15 C20 1.384(7)
C15 N4 1.394(7)
C16 C17 1.396(8)
C17 C18 1.347(9)
C18 C19 1.396(10)
C19 C20 1.387(8)
C20 N5 1.374(7)
C21 C22 1.480(9)
C21 N5 1.487(7)
C23 N6 1.478(7)
C24 C25 1.472(8)
C24 N6 1.467(7)
C25 N7 1.302(7)
C25 N8 1.363(7)
C26 C27 1.381(10)
C26 C31 1.383(11)
C26 N7 1.384(7)
C27 C28 1.399(9)
C28 C29A 1.374(12)
C28 C29B 1.367(13)
C29A C30 1.344(12)
C29B C30 1.350(13)
C30 C31 1.378(8)
C31 N8 1.380(9)
C32 C33 1.480(11)
C32 N8 1.469(9)
C34 C35 1.487(8)
C34 N6 1.461(6)
C35 N9 1.324(6)
C35 N10 1.332(7)
C36 C37 1.380(8)
C36 C41 1.403(7)
C36 N9 1.391(7)
C37 C38 1.369(8)
C38 C39 1.421(9)
C39 C40 1.339(9)
C40 C41 1.380(8)
C41 N10 1.386(7)
C42 C43 1.460(9)
C42 N10 1.451(7)
C44 N11 1.308(8)
C44 O3 1.205(7)
C45 N11 1.416(9)
C46A N11 1.441(12)
C46B N11 1.435(15)
C47A N13A 1.330(13)
C47A O4 1.254(11)
C47B N13B 1.280(15)
C47B O4 1.201(13)
C48A N13A 1.439(13)
C48B N13B 1.419(14)
C49A N13A 1.413(13)
C49B N13B 1.420(13)
C50 N14 1.279(9)
C50 O5 1.200(7)
C51A N14 1.490(11)
C51B N14 1.476(12)
C52A N14 1.471(11)
C52B N14 1.486(13)
N1 Fe1 2.294(5)
N2 Fe1 2.080(5)
N4 Fe1 2.095(4)
N6 Fe2 2.292(4)
N7 Fe2 2.120(5)
N9 Fe2 2.146(5)
N12 O2 1.066(7)
N12 Fe1 1.775(5)
O1 Fe1 1.971(4)
O1 Fe2 2.014(4)
O3 Fe1 2.159(4)
O4 Fe2 2.082(4)
O5 Fe2 2.339(5)
B1 F1A 1.353(12)
B1 F1B 1.284(12)
B1 F2A 1.346(11)
B1 F2B 1.281(12)
B1 F3A 1.369(12)
B1 F3B 1.381(12)
B1 F4A 1.309(12)
B1 F4B 1.367(12)
F2B F3B 1.33(2)
B3 F9A 1.385(12)
B3 F9B 1.393(13)
B3 F10A 1.344(12)
B3 F10B 1.407(13)
B3 F11A 1.366(11)
B3 F11B 1.360(12)
B3 F12A 1.308(11)
B3 F12B 1.348(12)
B2 F5A 1.320(11)
B2 F5B 1.396(12)
B2 F6A 1.480(15)
B2 F6B 1.310(11)
B2 F7A 1.39(2)
B2 F7B 1.380(14)
B2 F8A 1.343(12)
B2 F8B 1.310(13)

loop_
_geom_torsion_atom_site_label_1
_geom_torsion_atom_site_label_2
_geom_torsion_atom_site_label_3
_geom_torsion_atom_site_label_4
_geom_torsion
C1 C2 N1 C3 158.2(4)
C1 C2 N1 C13 -74.4(5)
C1 C2 N1 Fe1 44.3(4)
C1 C23 N6 C24 -146.3(4)
C1 C23 N6 C34 87.3(5)
C1 C23 N6 Fe2 -28.0(5)
C2 C1 C23 N6 173.4(4)
C2 C1 O1 Fe1 24.8(5)
C2 C1 O1 Fe2 -170.4(3)
C3 C4 N2 C5 176.4(4)
C3 C4 N2 Fe1 -5.1(6)
C3 C4 N3 C10 -176.3(5)
C3 C4 N3 C11 10.3(8)
C4 C3 N1 C2 -145.0(4)
C4 C3 N1 C13 86.7(5)
C4 C3 N1 Fe1 -34.7(5)
C5 C6 C7 C8 2.0(9)
C5 C10 N3 C4 -0.1(5)
C5 C10 N3 C11 173.5(5)
C6 C5 C10 C9 0.4(8)
C6 C5 C10 N3 -180.0(5)
C6 C5 N2 C4 -179.8(5)
C6 C5 N2 Fe1 2.2(9)
C6 C7 C8 C9 -1.5(11)
C7 C8 C9 C10 0.3(9)
C8 C9 C10 C5 0.2(8)
C8 C9 C10 N3 -179.4(5)
C9 C10 N3 C4 179.5(5)
C9 C10 N3 C11 -6.9(9)
C10 C5 C6 C7 -1.4(8)
C10 C5 N2 C4 0.6(5)
C10 C5 N2 Fe1 -177.4(4)
C12A C11 N3 C4 -123.1(12)
C12A C11 N3 C10 64.7(12)
C12B C11 N3 C4 -100.0(15)
C12B C11 N3 C10 87.8(15)
C13 C14 N4 C15 -179.7(5)
C13 C14 N4 Fe1 6.1(7)
C13 C14 N5 C20 179.0(5)
C13 C14 N5 C21 -4.6(9)
C14 C13 N1 C2 120.2(5)
C14 C13 N1 C3 -111.3(5)
C14 C13 N1 Fe1 7.6(5)
C15 C16 C17 C18 -0.9(10)
C15 C20 N5 C14 1.1(7)
C15 C20 N5 C21 -175.3(5)
C16 C15 C20 C19 -2.7(10)
C16 C15 C20 N5 175.9(5)
C16 C15 N4 C14 -176.1(6)
C16 C15 N4 Fe1 -3.7(9)
C16 C17 C18 C19 -0.9(12)
C17 C18 C19 C20 0.9(11)
C18 C19 C20 C15 0.8(10)
C18 C19 C20 N5 -177.4(7)
C19 C20 N5 C14 179.6(7)
C19 C20 N5 C21 3.2(11)
C20 C15 C16 C17 2.7(9)
C20 C15 N4 C14 0.6(6)
C20 C15 N4 Fe1 173.0(4)
C22 C21 N5 C14 98.7(8)
C22 C21 N5 C20 -85.5(8)
C23 C1 C2 N1 -169.2(4)
C23 C1 O1 Fe1 144.7(3)
C23 C1 O1 Fe2 -50.5(5)
C24 C25 N7 C26 174.7(5)
C24 C25 N7 Fe2 3.0(7)
C24 C25 N8 C31 -174.8(5)
C24 C25 N8 C32 4.9(9)
C25 C24 N6 C23 96.5(5)
C25 C24 N6 C34 -135.8(5)
C25 C24 N6 Fe2 -18.8(5)
C26 C27 C28 C29A -6.0(12)
C26 C27 C28 C29B 6.2(14)
C26 C31 N8 C25 -1.1(7)
C26 C31 N8 C32 179.3(6)
C27 C26 C31 C30 1.8(11)
C27 C26 C31 N8 -179.2(6)
C27 C26 N7 C25 -179.7(7)
C27 C26 N7 Fe2 -11.2(11)
C27 C28 C29A C30 12.2(17)
C27 C28 C29B C30 -14(2)
C28 C29A C30 C29B 79(6)
C28 C29A C30 C31 -10.7(17)
C28 C29B C30 C29A -81(6)
C28 C29B C30 C31 14(2)
C29A C28 C29B C30 79(6)
C29A C30 C31 C26 3.7(12)
C29A C30 C31 N8 -175.0(9)
C29B C28 C29A C30 -81(6)
C29B C30 C31 C26 -8.3(14)
C29B C30 C31 N8 173.1(12)
C30 C31 N8 C25 177.7(7)
C30 C31 N8 C32 -1.9(12)
C31 C26 C27 C28 -0.6(10)
C31 C26 N7 C25 1.3(7)
C31 C26 N7 Fe2 169.8(5)
C33 C32 N8 C25 107.2(8)
C33 C32 N8 C31 -73.3(9)
C34 C35 N9 C36 176.0(5)
C34 C35 N9 Fe2 17.9(6)
C34 C35 N10 C41 -174.7(5)
C34 C35 N10 C42 -1.2(8)
C35 C34 N6 C23 -154.2(4)
C35 C34 N6 C24 80.1(5)
C35 C34 N6 Fe2 -39.3(5)
C36 C37 C38 C39 -0.5(9)
C36 C41 N10 C35 -1.9(5)
C36 C41 N10 C42 -175.7(5)
C37 C36 C41 C40 -1.0(8)
C37 C36 C41 N10 178.7(5)
C37 C36 N9 C35 -177.5(5)
C37 C36 N9 Fe2 -27.8(8)
C37 C38 C39 C40 1.2(10)
C38 C39 C40 C41 -1.7(9)
C39 C40 C41 C36 1.5(8)
C39 C40 C41 N10 -178.0(6)
C40 C41 N10 C35 177.7(6)
C40 C41 N10 C42 3.8(9)
C41 C36 C37 C38 0.4(8)
C41 C36 N9 C35 -0.9(5)
C41 C36 N9 Fe2 148.7(4)
C43 C42 N10 C35 -96.5(7)
C43 C42 N10 C41 76.0(7)
N1 C3 C4 N2 29.0(6)
N1 C3 C4 N3 -154.4(5)
N1 C13 C14 N4 -9.5(8)
N1 C13 C14 N5 170.8(5)
N2 C4 N3 C10 0.5(5)
N2 C4 N3 C11 -172.9(5)
N2 C5 C6 C7 178.9(5)
N2 C5 C10 C9 -179.9(5)
N2 C5 C10 N3 -0.3(5)
N3 C4 N2 C5 -0.7(5)
N3 C4 N2 Fe1 177.8(3)
N4 C14 N5 C20 -0.8(7)
N4 C14 N5 C21 175.6(5)
N4 C15 C16 C17 179.0(5)
N4 C15 C20 C19 -179.7(6)
N4 C15 C20 N5 -1.1(7)
N5 C14 N4 C15 0.1(6)
N5 C14 N4 Fe1 -174.2(3)
N6 C24 C25 N7 11.8(8)
N6 C24 C25 N8 -171.8(5)
N6 C34 C35 N9 16.8(7)
N6 C34 C35 N10 -167.3(5)
N7 C25 N8 C31 2.0(7)
N7 C25 N8 C32 -178.3(6)
N7 C26 C27 C28 -179.6(6)
N7 C26 C31 C30 -179.1(6)
N7 C26 C31 N8 -0.1(8)
N8 C25 N7 C26 -2.0(7)
N8 C25 N7 Fe2 -173.7(4)
N9 C35 N10 C41 1.5(6)
N9 C35 N10 C42 175.0(5)
N9 C36 C37 C38 176.6(5)
N9 C36 C41 C40 -177.9(5)
N9 C36 C41 N10 1.8(6)
N10 C35 N9 C36 -0.3(6)
N10 C35 N9 Fe2 -158.4(3)
N11 C44 O3 Fe1 -176.5(5)
N13A C47A O4 C47B -27(5)
N13A C47A O4 Fe2 -171.2(14)
N13B C47B O4 C47A 135(8)
N13B C47B O4 Fe2 180.0(18)
N14 C50 O5 Fe2 141.9(9)
O1 C1 C2 N1 -48.9(5)
O1 C1 C23 N6 52.4(6)
O2 N12 Fe1 N2 -68.9(19)
O2 N12 Fe1 N4 -159.5(18)
O2 N12 Fe1 O1 100.7(19)
O2 N12 Fe1 O3 12.3(19)
O3 C44 N11 C45 -3.6(12)
O3 C44 N11 C46A -165.8(10)
O3 C44 N11 C46B 164.5(13)
O4 C47A N13A C48A -174.5(15)
O4 C47A N13A C49A 1(3)
O4 C47B N13B C48B 5(4)
O4 C47B N13B C49B 178(2)
O5 C50 N14 C51A -168.0(10)
O5 C50 N14 C51B 154.3(14)
O5 C50 N14 C52A -14.3(15)
O5 C50 N14 C52B 8.8(15)
F1A B1 F2B F3B -30.9(14)
F1A B1 F3B F2B 148.6(14)
F1B B1 F2B F3B -75(3)
F1B B1 F3B F2B 140.5(15)
F2A B1 F2B F3B -149.5(14)
F2A B1 F3B F2B 82(3)
F3A B1 F2B F3B -119(3)
F3A B1 F3B F2B 29.8(10)
F4A B1 F2B F3B 94.3(13)
F4A B1 F3B F2B -86.7(13)
F4B B1 F2B F3B 81.1(17)
F4B B1 F3B F2B -117.3(13)

loop_
_smtbx_masks_void_nr
_smtbx_masks_void_average_x
_smtbx_masks_void_average_y
_smtbx_masks_void_average_z
_smtbx_masks_void_volume
_smtbx_masks_void_count_electrons
1 0.000 0.500 0.500 250.5 107.3
